data_4076239
loop_
_publ_author_name
'Nishibayashi, Yoshiaki'
'Imajima, Hiroaki'
'Onodera, Gen'
'Hidai, Masanobu'
'Uemura, Sakae'

_publ_section_title
;
 Preparation of a Series of Chalcogenolate-Bridged Diruthenium Complexes
 and Their Catalytic Activities toward Propargylic Substitution Reactions
;
_journal_issue 1
_journal_name_full Organometallics
_journal_page_first 26
_journal_paper_doi 10.1021/om034137k
_journal_volume 23
_journal_year 2004
_chemical_formula_moiety 'C22 H36 Cl2 Ru2 Te2 '
_chemical_formula_sum 'C22 H36 Cl2 Ru2 Te2'
_chemical_formula_weight 828.77
_space_group_IT_number 15
_symmetry_cell_setting monoclinic
_symmetry_Int_Tables_number 15
_symmetry_space_group_name_Hall '-C 2yc'
_symmetry_space_group_name_H-M 'C 1 2/c 1'
_cell_angle_alpha 90
_cell_angle_beta 118.628(3)
_cell_angle_gamma 90
_cell_formula_units_Z 4
_cell_length_a 19.5936(2)
_cell_length_b 8.8932(1)
_cell_length_c 17.2171(1)
_cell_measurement_reflns_used 13210
_cell_measurement_temperature 296.1
_cell_measurement_theta_max 27.5
_cell_measurement_theta_min 2.6
_cell_volume 2633.31(9)
_computing_cell_refinement PROCESS-AUTO
_computing_data_collection PROCESS-AUTO
_computing_data_reduction CrystalStructure
_computing_publication_material 'CrystalStructure Ver. 2.00'
_computing_structure_refinement CRYSTALS
_computing_structure_solution SIR97
_diffrn_detector_area_resol_mean 10.00
_diffrn_measured_fraction_theta_full 1.0000
_diffrn_measured_fraction_theta_max 0.9997
_diffrn_measurement_device_type 'Rigaku RAXIS-RAPID'
_diffrn_measurement_method \w
_diffrn_radiation_type 'Mo K\a'
_diffrn_radiation_wavelength 0.7107
_diffrn_reflns_av_R_equivalents 0.031
_diffrn_reflns_limit_h_max 25
_diffrn_reflns_limit_h_min -25
_diffrn_reflns_limit_k_max 11
_diffrn_reflns_limit_k_min -11
_diffrn_reflns_limit_l_max 20
_diffrn_reflns_limit_l_min -22
_diffrn_reflns_number 12499
_diffrn_reflns_theta_full 25.00
_diffrn_reflns_theta_max 27.48
_exptl_absorpt_coefficient_mu 3.529
_exptl_absorpt_correction_T_max 0.703
_exptl_absorpt_correction_T_min 0.221
_exptl_absorpt_correction_type multi-scan
_exptl_absorpt_process_details
;
    Higashi, T. (1995). Program for Absorption Correction.
    Rigaku Corporation, Tokyo, Japan.
;
_exptl_crystal_colour black
_exptl_crystal_density_diffrn 2.090
_exptl_crystal_density_method 'not measured'
_exptl_crystal_description block
_exptl_crystal_size_max 1.00
_exptl_crystal_size_mid 0.40
_exptl_crystal_size_min 0.10
_refine_diff_density_max 9.05
_refine_diff_density_min -32.00
_refine_ls_extinction_coef 50.6(1)
_refine_ls_extinction_method 'Larson (1970) Crystallographic Computing eq. 22'
_refine_ls_goodness_of_fit_ref 2.691
_refine_ls_hydrogen_treatment refall
_refine_ls_number_parameters 146
_refine_ls_number_reflns 2230
_refine_ls_R_factor_gt 0.0260
_refine_ls_shift/su_max 21.6710
_refine_ls_structure_factor_coef F
_refine_ls_weighting_details 'w = 1.0'
_refine_ls_weighting_scheme unit
_refine_ls_wR_factor_ref 0.0400
_reflns_number_gt 2230
_reflns_number_total 3214
_reflns_threshold_expression F^2^>2.0\s(F^2^)
_cod_data_source_file om034137ksi20030828_070444.cif
_cod_data_source_block '_rute_____________________'
_cod_original_cell_volume 2633.32(7)
_cod_original_formula_sum 'C22 H36 Cl2 Ru2 Te2 '
_cod_database_code 4076239

loop_
_symmetry_equiv_pos_as_xyz
x,y,z
-x,-y,-z
x+1/2,y+1/2,z
-x+1/2,-y+1/2,-z
-x,y,-z+1/2
x,-y,z+1/2
-x+1/2,y+1/2,-z+1/2
x+1/2,-y+1/2,z+1/2

loop_
_atom_site_label
_atom_site_type_symbol
_atom_site_fract_x
_atom_site_fract_y
_atom_site_fract_z
_atom_site_U_iso_or_equiv
_atom_site_adp_type
_atom_site_occupancy
_atom_site_symmetry_multiplicity
_atom_site_calc_flag
Te1 Te 0.51533(5) 0.4632(1) 0.13868(6) 0.0361(3) Uani 1.00 1 d
Ru1 Ru 0.41234(6) 0.4894(1) 0.19066(6) 0.0281(3) Uani 1.00 1 d
Cl1 Cl 0.3912(2) 0.2197(4) 0.1768(3) 0.049(1) Uani 1.00 1 d
C4 C 0.3624(8) 0.711(2) 0.1939(9) 0.037(4) Uani 1.00 1 d
C8 C 0.4039(9) 0.813(2) 0.079(1) 0.051(5) Uani 1.00 1 d
C9 C 0.3947(9) 0.837(2) 0.261(1) 0.051(4) Uani 1.00 1 d
C5 C 0.3104(8) 0.599(2) 0.1909(9) 0.039(4) Uani 1.00 1 d
C7 C 0.301(1) 0.537(2) -0.0293(9) 0.056(5) Uani 1.00 1 d
C3 C 0.3677(8) 0.699(1) 0.1139(9) 0.036(4) Uani 1.00 1 d
C1 C 0.2834(7) 0.518(2) 0.1113(9) 0.038(4) Uani 1.00 1 d
C11 C 0.521(1) 0.236(2) 0.102(1) 0.068(6) Uani 1.00 1 d
C6 C 0.2231(9) 0.394(2) 0.081(1) 0.054(5) Uani 1.00 1 d
C10 C 0.281(1) 0.583(2) 0.257(1) 0.061(6) Uani 1.00 1 d
C2 C 0.3185(8) 0.578(2) 0.0644(9) 0.038(4) Uani 1.00 1 d
H1 H 0.1756(9) 0.432(2) 0.075(1) 0.060(5) Uiso 1.00 1 c
H2 H 0.2149(9) 0.356(2) 0.025(1) 0.060(5) Uiso 1.00 1 c
H3 H 0.2414(9) 0.315(2) 0.123(1) 0.060(5) Uiso 1.00 1 c
H4 H 0.278(1) 0.620(2) -0.0672(9) 0.063(6) Uiso 1.00 1 c
H5 H 0.348(1) 0.512(2) -0.0298(9) 0.063(6) Uiso 1.00 1 c
H6 H 0.267(1) 0.453(2) -0.0495(9) 0.063(6) Uiso 1.00 1 c
H7 H 0.4341(9) 0.882(2) 0.125(1) 0.062(6) Uiso 1.00 1 c
H8 H 0.4364(9) 0.761(2) 0.061(1) 0.062(6) Uiso 1.00 1 c
H9 H 0.3644(9) 0.865(2) 0.030(1) 0.062(6) Uiso 1.00 1 c
H10 H 0.4230(9) 0.796(2) 0.318(1) 0.060(5) Uiso 1.00 1 c
H11 H 0.4285(9) 0.897(2) 0.248(1) 0.060(5) Uiso 1.00 1 c
H12 H 0.3535(9) 0.898(2) 0.257(1) 0.060(5) Uiso 1.00 1 c
H13 H 0.254(1) 0.671(2) 0.257(1) 0.082(8) Uiso 1.00 1 c
H14 H 0.247(1) 0.499(2) 0.242(1) 0.082(8) Uiso 1.00 1 c
H15 H 0.323(1) 0.567(2) 0.315(1) 0.082(8) Uiso 1.00 1 c
H16 H 0.472(1) 0.207(2) 0.055(1) 0.085(8) Uiso 1.00 1 c
H17 H 0.559(1) 0.228(2) 0.083(1) 0.085(8) Uiso 1.00 1 c
H18 H 0.534(1) 0.171(2) 0.151(1) 0.085(8) Uiso 1.00 1 c

loop_
_atom_site_aniso_label
_atom_site_aniso_U_11
_atom_site_aniso_U_22
_atom_site_aniso_U_33
_atom_site_aniso_U_12
_atom_site_aniso_U_13
_atom_site_aniso_U_23
Te1 0.0424(5) 0.0412(5) 0.0286(5) 0.0021(4) 0.0203(4) -0.0015(4)
Ru1 0.0328(6) 0.0252(5) 0.0270(5) 0.0001(4) 0.0148(4) 0.0011(4)
Cl1 0.055(2) 0.028(2) 0.056(2) -0.005(2) 0.019(2) -0.002(2)
C4 0.036(7) 0.030(7) 0.044(8) 0.008(6) 0.017(6) 0.001(6)
C8 0.049(9) 0.045(9) 0.06(1) 0.006(7) 0.028(8) 0.022(8)
C9 0.052(9) 0.040(8) 0.058(9) 0.005(7) 0.024(8) -0.010(7)
C5 0.033(7) 0.042(8) 0.043(8) 0.006(6) 0.020(6) 0.007(6)
C7 0.06(1) 0.06(1) 0.034(7) 0.004(9) 0.015(7) 0.002(7)
C3 0.038(7) 0.028(6) 0.042(7) 0.008(6) 0.019(6) 0.010(6)
C1 0.030(6) 0.038(7) 0.038(7) 0.002(6) 0.010(6) 0.005(6)
C11 0.09(1) 0.06(1) 0.06(1) 0.00(1) 0.05(1) -0.021(9)
C6 0.047(9) 0.047(9) 0.06(1) -0.013(7) 0.015(8) 0.002(8)
C10 0.06(1) 0.07(1) 0.07(1) 0.007(9) 0.05(1) 0.01(1)
C2 0.042(8) 0.037(7) 0.035(7) 0.007(6) 0.017(6) 0.005(6)

loop_
_atom_type_symbol
_atom_type_description
_atom_type_scat_dispersion_real
_atom_type_scat_dispersion_imag
_atom_type_scat_source
C C 0.006 0.003
;
International Tables for Crystallography
(1992, Vol. C, Tables 4.2.6.8 and 6.1.1.4)
;
H H 0.000 0.000
;
International Tables for Crystallography
(1992, Vol. C, Table 6.1.1.4)
;
Cl Cl 0.174 0.200
;
International Tables for Crystallography
(1992, Vol. C, Tables 4.2.6.8 and 6.1.1.4)
;
Ru Ru -1.118 0.919
;
International Tables for Crystallography
(1992, Vol. C, Tables 4.2.6.8 and 6.1.1.4)
;
Te Te -0.474 1.812
;
International Tables for Crystallography
(1992, Vol. C, Tables 4.2.6.8 and 6.1.1.4)
;

loop_
_geom_angle_atom_site_label_1
_geom_angle_atom_site_label_2
_geom_angle_atom_site_label_3
_geom_angle
_geom_angle_publ_flag
Ru1 Te1 C11 110.3(5) yes
Te1 Ru1 Cl1 90.08(11) yes
Te1 Ru1 C4 121.1(4) yes
Cl1 Ru1 C4 145.8(4) yes
Te1 Ru1 C5 153.1(4) yes
Cl1 Ru1 C5 108.9(4) yes
C4 Ru1 C5 37.0(5) yes
Te1 Ru1 C3 91.1(4) yes
Cl1 Ru1 C3 140.8(4) yes
C4 Ru1 C3 37.8(5) yes
C5 Ru1 C3 62.1(5) yes
Te1 Ru1 C1 129.8(4) yes
Cl1 Ru1 C1 87.8(4) yes
C4 Ru1 C1 62.1(5) yes
C5 Ru1 C1 36.9(5) yes
C3 Ru1 C1 62.1(5) yes
Te1 Ru1 C2 96.4(4) yes
Cl1 Ru1 C2 103.4(4) yes
C4 Ru1 C2 62.5(5) yes
C5 Ru1 C2 61.4(5) yes
C3 Ru1 C2 37.6(5) yes
C1 Ru1 C2 36.5(5) yes
Ru1 C4 C9 130.5(10) yes
Ru1 C4 C5 71.8(8) yes
C9 C4 C5 125.8(13) yes
Ru1 C4 C3 70.7(7) yes
C9 C4 C3 126.3(13) yes
C5 C4 C3 107.1(12) yes
C3 C8 H7 109.3(9) no
C3 C8 H8 109.0(8) no
H7 C8 H8 109.468 no
C3 C8 H9 110.1(8) no
H7 C8 H9 109.475 no
H8 C8 H9 109.468 no
C4 C9 H10 109.4(8) no
C4 C9 H11 109.0(9) no
H10 C9 H11 109.475 no
C4 C9 H12 109.9(8) no
H10 C9 H12 109.466 no
H11 C9 H12 109.468 no
Ru1 C5 C4 71.2(7) yes
Ru1 C5 C1 72.0(8) yes
C4 C5 C1 109.2(12) yes
Ru1 C5 C10 128.8(11) yes
C4 C5 C10 125.0(14) yes
C1 C5 C10 125.4(14) yes
C2 C7 H4 109.2(9) no
C2 C7 H5 109.8(9) no
H4 C7 H5 109.478 no
C2 C7 H6 109.4(9) no
H4 C7 H6 109.471 no
H5 C7 H6 109.474 no
Ru1 C3 C4 71.4(7) yes
Ru1 C3 C8 132.4(10) yes
C4 C3 C8 126.3(13) yes
Ru1 C3 C2 71.4(7) yes
C4 C3 C2 107.1(12) yes
C8 C3 C2 125.4(13) yes
Ru1 C1 C5 71.1(7) yes
Ru1 C1 C6 126.6(10) yes
C5 C1 C6 125.5(13) yes
Ru1 C1 C2 70.8(8) yes
C5 C1 C2 107.7(12) yes
C6 C1 C2 126.7(14) yes
Te1 C11 H16 109.2(6) no
Te1 C11 H17 109.2(5) no
H16 C11 H17 109.482 no
Te1 C11 H18 109.9(5) no
H16 C11 H18 109.471 no
H17 C11 H18 109.471 no
C1 C6 H1 109.8(9) no
C1 C6 H2 109.7(9) no
H1 C6 H2 109.476 no
C1 C6 H3 108.9(8) no
H1 C6 H3 109.471 no
H2 C6 H3 109.474 no
C5 C10 H13 109.5(9) no
C5 C10 H14 109.6(10) no
H13 C10 H14 109.474 no
C5 C10 H15 109.3(9) no
H13 C10 H15 109.470 no
H14 C10 H15 109.478 no
Ru1 C2 C7 127.9(10) yes
Ru1 C2 C3 71.0(7) yes
C7 C2 C3 123.9(13) yes
Ru1 C2 C1 72.7(8) yes
C7 C2 C1 126.8(14) yes
C3 C2 C1 108.9(12) yes

loop_
_geom_bond_atom_site_label_1
_geom_bond_atom_site_label_2
_geom_bond_distance
_geom_bond_publ_flag
Te1 Ru1 2.5803(13) yes
Te1 C11 2.139(16) yes
Ru1 Cl1 2.426(4) yes
Ru1 C4 2.217(13) yes
Ru1 C5 2.225(13) yes
Ru1 C3 2.208(12) yes
Ru1 C1 2.238(13) yes
Ru1 C2 2.213(13) yes
C4 C9 1.510(19) yes
C4 C5 1.41(2) yes
C4 C3 1.434(19) yes
C8 C3 1.513(18) yes
C8 H7 0.950 no
C8 H8 0.950 no
C8 H9 0.950 no
C9 H10 0.950 no
C9 H11 0.950 no
C9 H12 0.950 no
C5 C1 1.41(2) yes
C5 C10 1.518(19) yes
C7 C2 1.524(19) yes
C7 H4 0.950 no
C7 H5 0.950 no
C7 H6 0.950 no
C3 C2 1.43(2) yes
C1 C6 1.511(19) yes
C1 C2 1.395(19) yes
C11 H16 0.950 no
C11 H17 0.950 no
C11 H18 0.950 no
C6 H1 0.950 no
C6 H2 0.950 no
C6 H3 0.950 no
C10 H13 0.950 no
C10 H14 0.950 no
C10 H15 0.950 no

loop_
_geom_contact_atom_site_label_1
_geom_contact_atom_site_label_2
_geom_contact_site_symmetry_2
_geom_contact_distance
_geom_contact_publ_flag
Te1 Ru1 . 2.5803(13) yes
Te1 Ru1 5_655 2.5895(13) yes
Te1 Cl1 . 3.544(4) yes
Te1 Cl1 5_655 3.544(4) yes
Te1 C4 5_655 3.508(13) yes
Te1 C5 5_655 3.483(13) yes
Te1 C3 . 3.429(13) yes
Te1 C11 . 2.139(16) yes
Te1 C2 . 3.581(14) yes
Te1 H5 . 3.198(16) no
Te1 H8 . 3.039(15) no
Te1 H10 5_655 3.149(15) no
Te1 H15 5_655 3.008(17) no
Te1 H16 . 2.611(17) no
Te1 H17 . 2.611(16) no
Te1 H18 . 2.620(18) no
Ru1 Ru1 5_655 3.041(2) yes
Ru1 Cl1 . 2.426(4) yes
Ru1 C4 . 2.217(13) yes
Ru1 C8 . 3.417(14) yes
Ru1 C9 . 3.398(14) yes
Ru1 C5 . 2.225(13) yes
Ru1 C7 . 3.371(14) yes
Ru1 C3 . 2.208(12) yes
Ru1 C1 . 2.238(13) yes
Ru1 C6 . 3.365(15) yes
Ru1 C10 . 3.390(14) yes
Ru1 C2 . 2.213(13) yes
Ru1 H3 . 3.352(15) no
Ru1 H5 . 3.383(14) no
Ru1 H8 . 3.475(14) no
Ru1 H10 . 3.447(14) no
Ru1 H15 . 3.410(14) no
Cl1 C1 . 3.236(14) yes
Cl1 C11 . 3.359(19) yes
Cl1 C11 5_655 3.348(19) yes
Cl1 C6 . 3.280(18) yes
Cl1 H2 . 3.402(17) no
Cl1 H2 4_555 3.154(17) no
Cl1 H3 . 2.756(18) no
Cl1 H6 4_555 3.201(18) no
Cl1 H7 1_545 3.355(18) no
Cl1 H11 1_545 3.069(16) no
Cl1 H12 1_545 3.413(17) no
Cl1 H13 7_545 3.552(15) no
Cl1 H16 . 3.178(18) no
Cl1 H18 . 3.071(19) no
Cl1 H18 5_655 2.637(19) no
C4 C8 . 2.63(2) yes
C4 C9 . 1.510(19) yes
C4 C5 . 1.41(2) yes
C4 C3 . 1.434(19) yes
C4 C1 . 2.30(2) yes
C4 C10 . 2.60(2) yes
C4 C2 . 2.300(19) yes
C4 H4 4_565 2.96(2) no
C4 H7 . 2.70(2) no
C4 H8 . 3.27(2) no
C4 H9 . 3.15(2) no
C4 H10 . 2.03(2) no
C4 H11 . 2.03(2) no
C4 H12 . 2.040(19) no
C4 H13 . 2.84(2) no
C4 H14 . 3.35(2) no
C4 H15 . 2.84(2) no
C8 C9 . 3.22(2) yes
C8 C9 5_655 3.58(2) yes
C8 C7 . 3.15(2) yes
C8 C3 . 1.513(18) yes
C8 C2 . 2.61(2) yes
C8 H1 4_565 3.26(2) no
C8 H4 . 3.07(2) no
C8 H4 4_565 3.51(2) no
C8 H5 . 3.15(2) no
C8 H7 . 0.950 no
C8 H8 . 0.950 no
C8 H9 . 0.950 no
C8 H10 5_655 2.98(2) no
C8 H11 . 2.82(2) no
C8 H11 5_655 3.29(2) no
C8 H17 2_665 3.23(2) no
C9 C5 . 2.60(2) yes
C9 C3 . 2.63(2) yes
C9 C10 . 3.16(2) yes
C9 H4 4_565 3.44(2) no
C9 H7 . 2.82(2) no
C9 H7 5_655 2.99(2) no
C9 H8 5_655 3.33(2) no
C9 H10 . 0.950 no
C9 H11 . 0.950 no
C9 H11 5_655 3.58(3) no
C9 H12 . 0.950 no
C9 H13 . 3.11(2) no
C9 H14 7_555 3.10(2) no
C9 H15 . 3.13(2) no
C9 H18 5_665 3.32(2) no
C5 C3 . 2.286(19) yes
C5 C1 . 1.41(2) yes
C5 C6 . 2.60(2) yes
C5 C10 . 1.518(19) yes
C5 C2 . 2.267(19) yes
C5 H1 . 2.85(2) no
C5 H2 . 3.35(2) no
C5 H3 . 2.84(2) no
C5 H4 4_565 3.19(2) no
C5 H10 . 2.85(2) no
C5 H11 . 3.34(2) no
C5 H12 . 2.85(2) no
C5 H13 . 2.042(19) no
C5 H14 . 2.04(2) no
C5 H15 . 2.04(2) no
C7 C3 . 2.60(2) yes
C7 C1 . 2.61(2) yes
C7 C6 . 3.21(2) yes
C7 C2 . 1.524(19) yes
C7 H2 . 2.80(2) no
C7 H2 4_555 3.51(2) no
C7 H3 4_555 3.44(2) no
C7 H4 . 0.950 no
C7 H5 . 0.950 no
C7 H6 . 0.950 no
C7 H8 . 3.08(2) no
C7 H9 . 3.15(2) no
C7 H9 4_565 3.35(2) no
C7 H14 6_564 3.57(2) no
C7 H15 6_564 3.07(2) no
C3 C1 . 2.294(19) yes
C3 C2 . 1.43(2) yes
C3 H4 . 2.84(2) no
C3 H4 4_565 3.02(2) no
C3 H5 . 2.85(2) no
C3 H6 . 3.36(2) no
C3 H7 . 2.04(2) no
C3 H8 . 2.032(19) no
C3 H9 . 2.045(18) no
C3 H10 . 3.27(2) no
C3 H11 . 2.69(2) no
C3 H12 . 3.16(2) no
C1 C6 . 1.511(19) yes
C1 C10 . 2.60(2) yes
C1 C2 . 1.395(19) yes
C1 H1 . 2.039(19) no
C1 H2 . 2.04(2) no
C1 H3 . 2.03(2) no
C1 H4 . 3.16(2) no
C1 H4 4_565 3.39(2) no
C1 H5 . 3.23(2) no
C1 H6 . 2.69(2) no
C1 H9 4_565 2.94(2) no
C1 H13 . 3.15(2) no
C1 H14 . 2.67(2) no
C1 H15 . 3.23(2) no
C11 H8 2_665 3.29(2) no
C11 H16 . 0.950 no
C11 H17 . 0.950 no
C11 H18 . 0.950 no
C6 C10 . 3.17(3) yes
C6 C2 . 2.60(2) yes
C6 H1 . 0.950 no
C6 H2 . 0.950 no
C6 H2 4_555 3.44(4) no
C6 H3 . 0.950 no
C6 H6 . 2.80(2) no
C6 H6 4_555 3.16(2) no
C6 H9 4_565 2.84(2) no
C6 H13 7_545 3.27(2) no
C6 H14 . 2.75(2) no
C6 H16 4_555 3.51(3) no
C10 H1 . 3.11(3) no
C10 H3 . 3.14(3) no
C10 H3 7_555 3.09(2) no
C10 H4 6_565 3.54(2) no
C10 H5 6_565 3.35(2) no
C10 H6 6_565 3.48(2) no
C10 H10 . 3.11(2) no
C10 H12 . 3.15(2) no
C10 H12 7_545 3.01(2) no
C10 H13 . 0.950 no
C10 H14 . 0.950 no
C10 H15 . 0.950 no
C2 H1 . 3.17(2) no
C2 H2 . 2.68(2) no
C2 H3 . 3.20(2) no
C2 H4 . 2.044(19) no
C2 H4 4_565 3.29(2) no
C2 H5 . 2.05(2) no
C2 H6 . 2.05(2) no
C2 H7 . 3.36(2) no
C2 H8 . 2.85(2) no
C2 H9 . 2.86(2) no
C2 H9 4_565 3.19(2) no
H1 H2 . 1.551 no
H1 H3 . 1.551 no
H1 H6 . 3.39(2) no
H1 H7 4_565 3.48(2) no
H1 H8 4_565 3.58(2) no
H1 H9 4_565 2.40(2) no
H1 H10 7_545 3.46(2) no
H1 H12 7_545 3.21(2) no
H1 H13 . 3.48(3) no
H1 H13 7_545 3.44(3) no
H1 H14 . 2.59(3) no
H1 H16 4_555 2.95(2) no
H1 H17 3_455 3.53(3) no
H2 H2 4_555 2.71(4) no
H2 H3 . 1.551 no
H2 H3 4_555 3.42(4) no
H2 H4 . 3.38(2) no
H2 H5 . 3.46(2) no
H2 H5 4_555 3.51(2) no
H2 H6 . 2.17(2) no
H2 H6 4_555 2.78(2) no
H2 H9 4_565 2.84(2) no
H2 H16 4_555 3.28(3) no
H3 H5 4_555 3.38(2) no
H3 H6 . 3.47(2) no
H3 H6 4_555 2.67(2) no
H3 H12 7_545 3.45(3) no
H3 H13 7_545 2.39(2) no
H3 H14 . 2.57(3) no
H3 H14 7_545 3.59(2) no
H3 H15 7_545 2.99(2) no
H4 H5 . 1.551 no
H4 H6 . 1.551 no
H4 H8 . 3.09(2) no
H4 H9 . 2.78(2) no
H4 H9 4_565 3.14(2) no
H4 H12 4_565 3.05(2) no
H4 H13 4_565 3.55(2) no
H4 H14 6_564 3.22(2) no
H4 H15 6_564 3.08(2) no
H5 H6 . 1.551 no
H5 H8 . 2.79(2) no
H5 H9 . 3.28(2) no
H5 H14 6_564 3.46(2) no
H5 H15 6_564 2.58(2) no
H5 H16 . 3.46(3) no
H5 H17 2_665 3.33(3) no
H6 H9 4_565 3.18(2) no
H6 H12 4_565 3.47(2) no
H6 H13 6_564 3.40(2) no
H6 H14 6_564 3.45(2) no
H6 H15 6_564 3.04(2) no
H7 H8 . 1.551 no
H7 H9 . 1.551 no
H7 H10 . 3.53(2) no
H7 H10 5_655 2.60(2) no
H7 H11 . 2.18(2) no
H7 H11 5_655 2.53(2) no
H7 H12 . 3.34(2) no
H7 H16 1_565 3.35(2) no
H7 H18 1_565 3.13(2) no
H8 H9 . 1.551 no
H8 H10 5_655 2.55(2) no
H8 H11 . 3.52(2) no
H8 H11 5_655 3.31(2) no
H8 H16 2_665 3.27(2) no
H8 H17 2_665 2.53(2) no
H9 H11 . 3.35(2) no
H9 H17 2_665 3.09(2) no
H10 H11 . 1.551 no
H10 H12 . 1.551 no
H10 H13 . 3.16(2) no
H10 H14 7_555 3.47(2) no
H10 H15 . 2.80(2) no
H10 H18 5_665 3.42(2) no
H11 H11 5_655 2.77(3) no
H11 H12 . 1.551 no
H11 H18 5_665 2.87(2) no
H12 H13 . 2.81(2) no
H12 H13 7_555 3.14(2) no
H12 H14 7_555 2.16(2) no
H12 H15 . 3.24(2) no
H12 H15 7_555 3.42(2) no
H12 H18 5_665 3.14(2) no
H13 H14 . 1.551 no
H13 H14 7_555 2.9131(2) no
H13 H15 . 1.551 no
H13 H17 3_455 3.58(3) no
H14 H15 . 1.551 no
H16 H17 . 1.551 no
H16 H18 . 1.551 no
H17 H18 . 1.551 no

loop_
_geom_torsion_atom_site_label_1
_geom_torsion_atom_site_label_2
_geom_torsion_atom_site_label_3
_geom_torsion_atom_site_label_4
_geom_torsion
_geom_torsion_publ_flag
Ru1 C4 C5 Ru1 0.00(9) yes
Ru1 C4 C5 C1 -62.4(1) yes
Ru1 C4 C5 C10 124.7(2) yes
C9 C4 C5 Ru1 -127.4(2) yes
C9 C4 C5 C1 170.2(2) yes
C9 C4 C5 C10 -2.6(4) yes
C3 C4 C5 Ru1 62.4(1) yes
C3 C4 C5 C1 -0.0(2) yes
C3 C4 C5 C10 -172.9(2) yes
Ru1 C4 C3 Ru1 0.00(9) yes
Ru1 C4 C3 C8 -129.5(2) yes
Ru1 C4 C3 C2 62.9(1) yes
C9 C4 C3 Ru1 126.7(2) yes
C9 C4 C3 C8 -2.8(4) yes
C9 C4 C3 C2 -170.4(2) yes
C5 C4 C3 Ru1 -63.1(2) yes
C5 C4 C3 C8 167.4(2) yes
C5 C4 C3 C2 -0.2(2) yes
Ru1 C5 C1 Ru1 0.00(9) yes
Ru1 C5 C1 C6 121.9(2) yes
Ru1 C5 C1 C2 -61.6(1) yes
C4 C5 C1 Ru1 61.9(2) yes
C4 C5 C1 C6 -176.2(2) yes
C4 C5 C1 C2 0.3(2) yes
C10 C5 C1 Ru1 -125.3(3) yes
C10 C5 C1 C6 -3.3(4) yes
C10 C5 C1 C2 173.1(2) yes
Ru1 C3 C2 Ru1 0.00(9) yes
Ru1 C3 C2 C7 -123.4(2) yes
Ru1 C3 C2 C1 63.3(1) yes
C4 C3 C2 Ru1 -62.9(1) yes
C4 C3 C2 C7 173.6(2) yes
C4 C3 C2 C1 0.3(2) yes
C8 C3 C2 Ru1 129.3(2) yes
C8 C3 C2 C7 5.9(4) yes
C8 C3 C2 C1 -167.4(2) yes
Ru1 C1 C2 Ru1 0.00(9) yes
Ru1 C1 C2 C7 124.8(2) yes
Ru1 C1 C2 C3 -62.2(1) yes
C5 C1 C2 Ru1 61.8(2) yes
C5 C1 C2 C7 -173.4(2) yes
C5 C1 C2 C3 -0.4(2) yes
C6 C1 C2 Ru1 -121.8(2) yes
C6 C1 C2 C7 3.0(4) yes
C6 C1 C2 C3 176.0(2) yes
